data_4343777
loop_
_publ_author_name
'Harel, M.'
'Knobler, C.'
'McCullough, J.D.'

_publ_section_title
;
 The crystal structure of the ammonium salt of
 catena-di-mue-chromato-diamminezincate(II), (N H4)2 (Zn (N H3)2 (Cr O4)2)
;
_journal_name_full 'Inorganic Chemistry'
_journal_page_first 11
_journal_page_last 13
_journal_volume 8
_journal_year 1969
_chemical_formula_sum 'Cr2 H14 N4 O8 Zn'
_chemical_name_systematic '(N H4)2 Zn (N H3)2 (Cr O4)2'
_space_group_IT_number 12
_symmetry_space_group_name_Hall '-C 2y'
_symmetry_space_group_name_H-M 'C 1 2/m 1'
_cell_angle_alpha 90
_cell_angle_beta 111.2
_cell_angle_gamma 90
_cell_formula_units_Z 2
_cell_length_a 12.85
_cell_length_b 5.912
_cell_length_c 7.434
_cell_volume 526.535
_citation_journal_id_ASTM INOCAJ
_cod_data_source_file Harel_INOCAJ_1969_1313.cif
_cod_data_source_block H14Cr2N4O8Zn1
_cod_original_cell_volume 526.5346
_cod_original_formula_sum 'H14 Cr2 N4 O8 Zn1'
_cod_database_code 4343777

loop_
_symmetry_equiv_pos_as_xyz
x,y,z
-x,y,-z
-x,-y,-z
x,-y,z
x+1/2,y+1/2,z
-x+1/2,y+1/2,-z
-x+1/2,-y+1/2,-z
x+1/2,-y+1/2,z

loop_
_atom_site_label
_atom_site_type_symbol
_atom_site_fract_x
_atom_site_fract_y
_atom_site_fract_z
_atom_site_occupancy
_atom_site_U_iso_or_equiv
O2 O-2 0.069 0.5 0.339 1 0.0
N1 N-3 0.001 0 0.27 1 0.0
Cr1 Cr+6 0.1533 0.5 0.2142 1 0.0
O3 O-2 0.284 0.5 0.361 1 0.0
O1 O-2 0.13 0.269 0.077 1 0.0
Zn1 Zn+2 0 0 0 1 0.0
N2 N-3 0.328 0 0.263 1 0.0
